data_9007601
loop_
_publ_author_name
'Sauerbrei, E. E.'
'Faggiani, R.'
'Calvo, C.'

_publ_section_title
;
 Cobalt vanadate, Co2V2O7, and nickel vanadate, Ni2V2O7
 Note: x-coordinate of O7 altered to reproduce reported bond lengths
;
_journal_name_full 'Acta Crystallographica, Section B'
_journal_page_first 2907
_journal_page_last 2909
_journal_paper_doi 10.1107/S0567740874008466
_journal_volume 30
_journal_year 1974
_chemical_formula_structural Ni2V2O7
_chemical_formula_sum 'Ni2 O7 V2'
_space_group_IT_number 14
_symmetry_space_group_name_Hall '-P 2ybc'
_symmetry_space_group_name_H-M 'P 1 21/c 1'
_cell_angle_alpha 90
_cell_angle_beta 99.86
_cell_angle_gamma 90
_cell_length_a 6.515
_cell_length_b 8.303
_cell_length_c 9.350
_cell_formula_units_Z 4
_cell_volume 498.309
_database_code_amcsd 0009524
_exptl_crystal_density_diffrn 4.415
_cod_original_formula_sum 'Ni2 V2 O7'
_cod_database_code 9007601
_amcsd_formula_title Ni2V2O7

loop_
_space_group_symop_operation_xyz
x,y,z
x,1/2-y,1/2+z
-x,1/2+y,1/2-z
-x,-y,-z

loop_
_atom_site_aniso_label
_atom_site_aniso_U_11
_atom_site_aniso_U_22
_atom_site_aniso_U_33
_atom_site_aniso_U_12
_atom_site_aniso_U_13
_atom_site_aniso_U_23
Ni1 0.00260 0.00222 0.00198 0.00019 0.00043 0.00003
Ni2 0.00250 0.00224 0.00198 0.00000 0.00041 0.00004
V1 0.00230 0.00200 0.00204 0.00009 0.00035 0.00007
V2 0.00240 0.00210 0.00176 0.00010 0.00028 0.00001
O1 0.00350 0.00350 0.00300 0.00000 0.00120 0.00030
O2 0.00320 0.00370 0.00290 -0.00070 0.00050 0.00000
O3 0.00570 0.00270 0.00280 -0.00030 0.00030 0.00060
O4 0.00500 0.00310 0.00240 0.00030 0.00060 -0.00020
O5 0.00690 0.00310 0.00330 -0.00040 0.00070 0.00030
O6 0.00440 0.00380 0.00270 -0.00120 0.00060 -0.00010
O7 0.00330 0.00370 0.00350 -0.00030 0.00070 -0.00040

loop_
_atom_site_label
_atom_site_fract_x
_atom_site_fract_y
_atom_site_fract_z
Ni1 0.14645 0.12126 0.46331
Ni2 0.30510 0.38681 0.67944
V1 0.36206 0.76019 0.53125
V2 0.19456 0.01854 0.81303
O1 0.60100 0.13130 0.12420
O2 0.42710 0.12490 0.39400
O3 0.16890 0.36940 0.46080
O4 0.25710 0.36000 0.18080
O5 0.68200 0.37260 0.34860
O6 0.02800 0.08490 0.24970
O7 0.85500 0.37930 0.00820

loop_
_cod_related_entry_id
_cod_related_entry_database
_cod_related_entry_code
1 AMCSD 0009524
